data_7251772
loop_
_publ_author_name
'Mutra, Mohana Reddy'
'Chandana, T. L.'
'Chen, Hsing-Yin'
'Wang, Yun-Jou'
'Wang, Jeh-Jeng'

_publ_section_title
;
 Diastereoselective construction of complex spiroheterocycles via
 \g-C(sp3)--H functionalization of 1,1-disubstituted cyclohexanes with
 diverse bifunctional reagents
;
_journal_issue 13
_journal_name_full 'Green Chemistry'
_journal_page_first 5753
_journal_page_last 5766
_journal_paper_doi 10.1039/D5GC06338H
_journal_volume 28
_journal_year 2026
_chemical_formula_moiety 'C36 H36 Cl N O4 S2 Se'
_chemical_formula_sum 'C36 H36 Cl N O4 S2 Se'
_chemical_formula_weight 725.19
_space_group_crystal_system monoclinic
_space_group_IT_number 14
_space_group_name_Hall '-P 2yn'
_space_group_name_H-M_alt 'P 1 21/n 1'
_atom_sites_solution_hydrogens mixed
_atom_sites_solution_primary iterative
_audit_creation_date 2021-01-28
_audit_creation_method
;
Olex2 1.3-alpha
(compiled 2020.07.16 svn.r6f6c53a7 for OlexSys, GUI svn.r6139)
;
_audit_update_record
;
2025-05-28 deposited with the CCDC.	2026-03-05 downloaded from the CCDC.
;
_cell_angle_alpha 90
_cell_angle_beta 99.898(2)
_cell_angle_gamma 90
_cell_formula_units_Z 4
_cell_length_a 10.2587(3)
_cell_length_b 14.3099(3)
_cell_length_c 22.3142(5)
_cell_measurement_reflns_used 15836
_cell_measurement_temperature 113(2)
_cell_measurement_theta_max 26.8910
_cell_measurement_theta_min 2.3290
_cell_volume 3226.99(14)
_computing_cell_refinement 'CrysAlisPro 1.171.41.56a (Rigaku OD, 2020)'
_computing_data_collection 'CrysAlisPro 1.171.41.56a (Rigaku OD, 2020)'
_computing_data_reduction 'CrysAlisPro 1.171.41.56a (Rigaku OD, 2020)'
_computing_molecular_graphics 'Olex2 1.3-alpha (Dolomanov et al., 2009)'
_computing_publication_material 'Olex2 1.3-alpha (Dolomanov et al., 2009)'
_computing_structure_refinement 'SHELXL 2018/3 (Sheldrick, 2015)'
_computing_structure_solution 'olex2.solve 1.3-alpha (Bourhis et al., 2015)'
_diffrn_ambient_temperature 113(2)
_diffrn_detector 'Hybrid Pixel Array Detector'
_diffrn_detector_area_resol_mean 10.0000
_diffrn_measured_fraction_theta_full 0.999
_diffrn_measured_fraction_theta_max 0.954
_diffrn_measurement_details
;
List of Runs (angles in degrees, time in seconds):

  # Type    Start    End  Width  t~exp~   \w     \q     \k     \f   Frames
#--------------------------------------------------------------------------
  1  \w    -79.00 100.00   0.50    6.82    --   10.60   0.00 -60.00  358
  2  \w    -20.00 100.00   0.50    6.82    --   10.60  57.00 120.00  240
  3  \w    -79.00  38.00   0.50    6.82    --   10.60 -82.00   0.00  234
  4  \w    -15.00 100.00   0.50    6.82    --   10.60  77.00 120.00  230
  5  \w    -20.00 100.00   0.50    6.82    --   10.60  57.00 -60.00  240
  6  \w      4.00  30.00   0.50    6.82    --   10.60  77.00  60.00   52
;
_diffrn_measurement_device 'four-circle diffractometer'
_diffrn_measurement_device_type 'XtaLAB Pro II AFC12 (RINC): Kappa single'
_diffrn_measurement_method '\w scans'
_diffrn_orient_matrix_type 'CrysAlisPro convention (1999,Acta A55,543-557)'
_diffrn_orient_matrix_UB_11 0.0106835000
_diffrn_orient_matrix_UB_12 -0.0137351000
_diffrn_orient_matrix_UB_13 -0.0293037000
_diffrn_orient_matrix_UB_21 -0.0321843000
_diffrn_orient_matrix_UB_22 -0.0431254000
_diffrn_orient_matrix_UB_23 0.0032457000
_diffrn_orient_matrix_UB_31 -0.0614831000
_diffrn_orient_matrix_UB_32 0.0201664000
_diffrn_orient_matrix_UB_33 -0.0130981000
_diffrn_radiation_monochromator mirror
_diffrn_radiation_probe x-ray
_diffrn_radiation_type 'Mo K\a'
_diffrn_radiation_wavelength 0.71073
_diffrn_reflns_av_R_equivalents 0.0338
_diffrn_reflns_av_unetI/netI 0.0354
_diffrn_reflns_Laue_measured_fraction_full 0.999
_diffrn_reflns_Laue_measured_fraction_max 0.954
_diffrn_reflns_limit_h_max 12
_diffrn_reflns_limit_h_min -10
_diffrn_reflns_limit_k_max 16
_diffrn_reflns_limit_k_min -18
_diffrn_reflns_limit_l_max 26
_diffrn_reflns_limit_l_min -28
_diffrn_reflns_number 37025
_diffrn_reflns_point_group_measured_fraction_full 0.999
_diffrn_reflns_point_group_measured_fraction_max 0.954
_diffrn_reflns_theta_full 25.242
_diffrn_reflns_theta_max 27.021
_diffrn_reflns_theta_min 2.068
_diffrn_source 'micro-focus sealed X-ray tube'
_diffrn_source_type 'Rigaku (Mo) X-ray Source'
_exptl_absorpt_coefficient_mu 1.418
_exptl_absorpt_correction_T_max 1.00000
_exptl_absorpt_correction_T_min 0.57756
_exptl_absorpt_correction_type multi-scan
_exptl_absorpt_process_details
;
CrysAlisPro 1.171.41.56a (Rigaku Oxford Diffraction, 2020)
Empirical absorption correction using spherical harmonics,
 implemented in SCALE3 ABSPACK scaling algorithm.
;
_exptl_crystal_colour 'clear yellowish colourless'
_exptl_crystal_colour_lustre clear
_exptl_crystal_colour_modifier yellowish
_exptl_crystal_colour_primary colourless
_exptl_crystal_density_diffrn 1.493
_exptl_crystal_description block
_exptl_crystal_F_000 1496
_exptl_crystal_size_max 0.35
_exptl_crystal_size_mid 0.3
_exptl_crystal_size_min 0.3
_refine_diff_density_max 0.579
_refine_diff_density_min -0.723
_refine_diff_density_rms 0.064
_refine_ls_extinction_method none
_refine_ls_goodness_of_fit_ref 1.025
_refine_ls_hydrogen_treatment mixed
_refine_ls_matrix_type full
_refine_ls_number_parameters 419
_refine_ls_number_reflns 6740
_refine_ls_number_restraints 0
_refine_ls_restrained_S_all 1.025
_refine_ls_R_factor_all 0.0513
_refine_ls_R_factor_gt 0.0390
_refine_ls_shift/su_max 0.001
_refine_ls_shift/su_mean 0.000
_refine_ls_structure_factor_coef Fsqd
_refine_ls_weighting_details 'w=1/[\s^2^(Fo^2^)+(0.0363P)^2^+3.7544P] where P=(Fo^2^+2Fc^2^)/3'
_refine_ls_weighting_scheme calc
_refine_ls_wR_factor_gt 0.0869
_refine_ls_wR_factor_ref 0.0909
_reflns_Friedel_coverage 0.000
_reflns_number_gt 5621
_reflns_number_total 6740
_reflns_threshold_expression 'I > 2\s(I)'
_cod_data_source_file d5gc06338h2.cif
_cod_data_source_block k11001-jjw-h
_cod_depositor_comments 'Adding full bibliography for 7251770--7251775.cif.'
_cod_database_code 7251772
_shelx_shelxl_version_number 2018/3
_shelx_space_group_comment
;
The symmetry employed for this shelxl refinement is uniquely defined
by the following loop, which should always be used as a source of
symmetry information in preference to the above space-group names.
They are only intended as comments.
;
_shelx_estimated_absorpt_t_max 0.676
_shelx_estimated_absorpt_t_min 0.637
_reflns_odcompleteness_completeness 99.62
_reflns_odcompleteness_iscentric 1
_reflns_odcompleteness_theta 26.32
_olex2_refinement_description
;
1. Fixed Uiso
 At 1.2 times of:
  All C(H) groups, All C(H,H) groups
 At 1.5 times of:
  All C(H,H,H) groups
2.a Secondary CH2 refined with riding coordinates:
 C14(H14A,H14B), C16(H16A,H16B), C15(H15A,H15B), C4(H4A,H4B), C30(H30A,H30B),
 C12(H12A,H12B)
2.b Aromatic/amide H refined with riding coordinates:
 C29(H29), C26(H26), C22(H22), C33(H33), C20(H20), C18(H18), C35(H35),
 C19(H19), C21(H21), C6(H6), C7(H7), C25(H25), C27(H27), C9(H9), C10(H10),
 C32(H32), C36(H36), C28(H28)
2.c Idealised Me refined as rotating group:
 C11(H11A,H11B,H11C)
;
_olex2_submission_special_instructions 'No special instructions were received'
_oxdiff_exptl_absorpt_empirical_details
;
Empirical correction (ABSPACK) includes:
- Absorption correction using spherical harmonics
- Frame scaling
;
_oxdiff_exptl_absorpt_empirical_full_max 1.389
_oxdiff_exptl_absorpt_empirical_full_min 0.761

loop_
_space_group_symop_operation_xyz
'x, y, z'
'-x+1/2, y+1/2, -z+1/2'
'-x, -y, -z'
'x-1/2, -y-1/2, z-1/2'

loop_
_atom_site_label
_atom_site_type_symbol
_atom_site_fract_x
_atom_site_fract_y
_atom_site_fract_z
_atom_site_U_iso_or_equiv
_atom_site_adp_type
_atom_site_occupancy
_atom_site_site_symmetry_order
_atom_site_calc_flag
_atom_site_refinement_flags_posn
_atom_site_refinement_flags_adp
_atom_site_refinement_flags_occupancy
_atom_site_disorder_assembly
_atom_site_disorder_group
Se1 Se 0.54246(3) 0.92290(2) 0.60817(2) 0.02723(9) Uani 1 1 d . . . . .
Cl1 Cl -0.11221(8) 0.13941(6) 0.61248(4) 0.0454(2) Uani 1 1 d . . . . .
S1 S 0.64713(6) 0.52437(4) 0.62055(3) 0.02015(14) Uani 1 1 d . . . . .
S2 S 0.24288(7) 0.43487(5) 0.76718(3) 0.02907(16) Uani 1 1 d . . . . .
O1 O 0.67775(17) 0.56522(12) 0.56606(7) 0.0244(4) Uani 1 1 d . . . . .
O3 O 0.37672(18) 0.40028(15) 0.77623(8) 0.0370(5) Uani 1 1 d . . . . .
O4 O 0.1890(2) 0.46520(16) 0.81946(8) 0.0410(5) Uani 1 1 d . . . . .
O2 O 0.65978(18) 0.42561(12) 0.63014(8) 0.0273(4) Uani 1 1 d . . . . .
N1 N 0.49399(19) 0.54966(14) 0.62513(9) 0.0181(4) Uani 1 1 d . . . . .
C29 C 0.0817(3) 0.46942(19) 0.59513(11) 0.0261(6) Uani 1 1 d . . . . .
H29 H 0.036443 0.516443 0.613516 0.031 Uiso 1 1 calc R U . . .
C26 C 0.2117(3) 0.33549(18) 0.53907(11) 0.0288(6) Uani 1 1 d . . . . .
H26 H 0.256823 0.289812 0.519461 0.035 Uiso 1 1 calc R U . . .
C22 C 0.8158(3) 0.88313(19) 0.60680(13) 0.0329(6) Uani 1 1 d . . . . .
H22 H 0.818640 0.869099 0.648619 0.039 Uiso 1 1 calc R U . . .
C33 C 0.1199(3) 0.2111(2) 0.66690(13) 0.0339(7) Uani 1 1 d . . . . .
H33 H 0.159116 0.161573 0.647917 0.041 Uiso 1 1 calc R U . . .
C20 C 0.9275(3) 0.9004(2) 0.52170(17) 0.0461(8) Uani 1 1 d . . . . .
H20 H 1.006240 0.898109 0.504751 0.055 Uiso 1 1 calc R U . . .
C14 C 0.4073(3) 0.79597(17) 0.51363(11) 0.0245(5) Uani 1 1 d . . . . .
H14A H 0.491311 0.785918 0.498384 0.029 Uiso 1 1 calc R U . . .
H14B H 0.363792 0.852143 0.493379 0.029 Uiso 1 1 calc R U . . .
C24 C 0.2185(2) 0.46122(17) 0.61172(10) 0.0197(5) Uani 1 1 d . . . . .
C16 C 0.3803(2) 0.62334(17) 0.52965(10) 0.0200(5) Uani 1 1 d . . . . .
H16A H 0.461296 0.608194 0.513021 0.024 Uiso 1 1 calc R U . . .
H16B H 0.318068 0.570384 0.520300 0.024 Uiso 1 1 calc R U . . .
C18 C 0.6930(3) 0.92825(19) 0.50965(13) 0.0331(6) Uani 1 1 d . . . . .
H18 H 0.611961 0.945498 0.484747 0.040 Uiso 1 1 calc R U . . .
C31 C 0.1400(3) 0.34778(19) 0.72873(11) 0.0255(6) Uani 1 1 d . . . . .
C1 C 0.4168(2) 0.63444(16) 0.59936(10) 0.0176(5) Uani 1 1 d . . . . .
C35 C -0.0759(3) 0.2884(2) 0.68860(13) 0.0323(6) Uani 1 1 d . . . . .
H35 H -0.169556 0.291493 0.684452 0.039 Uiso 1 1 calc R U . . .
C2 C 0.2950(2) 0.62569(17) 0.63071(10) 0.0199(5) Uani 1 1 d . . . . .
C15 C 0.3173(3) 0.71107(17) 0.49847(11) 0.0235(5) Uani 1 1 d . . . . .
H15A H 0.231600 0.722845 0.511793 0.028 Uiso 1 1 calc R U . . .
H15B H 0.299885 0.701350 0.453884 0.028 Uiso 1 1 calc R U . . .
C3 C 0.2921(2) 0.52849(17) 0.65936(10) 0.0185(5) Uani 1 1 d . . . . .
C17 C 0.6969(3) 0.90650(17) 0.57091(12) 0.0266(6) Uani 1 1 d . . . . .
C4 C 0.4401(2) 0.50942(18) 0.67619(10) 0.0204(5) Uani 1 1 d . . . . .
H4A H 0.477966 0.540338 0.714975 0.025 Uiso 1 1 calc R U . . .
H4B H 0.458107 0.441509 0.679875 0.025 Uiso 1 1 calc R U . . .
C19 C 0.8090(4) 0.9244(2) 0.48552(15) 0.0429(8) Uani 1 1 d . . . . .
H19 H 0.806792 0.938355 0.443738 0.052 Uiso 1 1 calc R U . . .
C5 C 0.7493(2) 0.57746(17) 0.68306(11) 0.0204(5) Uani 1 1 d . . . . .
C21 C 0.9315(3) 0.8800(2) 0.58226(15) 0.0417(7) Uani 1 1 d . . . . .
H21 H 1.012957 0.863744 0.607197 0.050 Uiso 1 1 calc R U . . .
C6 C 0.8259(2) 0.65487(18) 0.67500(11) 0.0234(5) Uani 1 1 d . . . . .
H6 H 0.827302 0.678483 0.635322 0.028 Uiso 1 1 calc R U . . .
C23 C 0.2051(3) 0.6906(2) 0.63367(13) 0.0299(6) Uani 1 1 d . . . . .
H23A H 0.210(3) 0.752(2) 0.6152(12) 0.029(7) Uiso 1 1 d . . . . .
H23B H 0.136(3) 0.682(2) 0.6545(13) 0.033(8) Uiso 1 1 d . . . . .
C7 C 0.9004(2) 0.69750(19) 0.72539(12) 0.0269(6) Uani 1 1 d . . . . .
H7 H 0.953931 0.749906 0.719810 0.032 Uiso 1 1 calc R U . . .
C25 C 0.2830(3) 0.39396(17) 0.58255(11) 0.0221(5) Uani 1 1 d . . . . .
H25 H 0.376415 0.387942 0.592423 0.026 Uiso 1 1 calc R U . . .
C8 C 0.8982(2) 0.66484(18) 0.78397(11) 0.0251(6) Uani 1 1 d . . . . .
C27 C 0.0761(3) 0.34329(19) 0.52421(12) 0.0318(6) Uani 1 1 d . . . . .
H27 H 0.027859 0.302757 0.494726 0.038 Uiso 1 1 calc R U . . .
C9 C 0.8217(3) 0.58691(18) 0.79063(11) 0.0257(6) Uani 1 1 d . . . . .
H9 H 0.819321 0.563727 0.830323 0.031 Uiso 1 1 calc R U . . .
C30 C 0.2284(3) 0.53369(18) 0.71714(11) 0.0234(5) Uani 1 1 d . . . . .
H30A H 0.132940 0.546681 0.704119 0.028 Uiso 1 1 calc R U . . .
H30B H 0.266912 0.588272 0.741139 0.028 Uiso 1 1 calc R U . . .
C10 C 0.7487(3) 0.54203(18) 0.74109(12) 0.0250(5) Uani 1 1 d . . . . .
H10 H 0.698870 0.487712 0.746583 0.030 Uiso 1 1 calc R U . . .
C32 C 0.1977(3) 0.2759(2) 0.70134(12) 0.0308(6) Uani 1 1 d . . . . .
H32 H 0.291312 0.271338 0.706394 0.037 Uiso 1 1 calc R U . . .
C11 C 0.9759(3) 0.7110(2) 0.83928(13) 0.0360(7) Uani 1 1 d . . . . .
H11A H 0.921011 0.715374 0.871054 0.054 Uiso 1 1 calc R U . . .
H11B H 1.002186 0.773832 0.828617 0.054 Uiso 1 1 calc R U . . .
H11C H 1.055041 0.673865 0.854256 0.054 Uiso 1 1 calc R U . . .
C34 C -0.0159(3) 0.21859(19) 0.66006(12) 0.0300(6) Uani 1 1 d . . . . .
C12 C 0.4966(2) 0.72499(16) 0.61574(10) 0.0184(5) Uani 1 1 d . . . . .
H12A H 0.504827 0.736057 0.660023 0.022 Uiso 1 1 calc R U . . .
H12B H 0.586950 0.716112 0.606657 0.022 Uiso 1 1 calc R U . . .
C36 C 0.0033(3) 0.3537(2) 0.72329(12) 0.0297(6) Uani 1 1 d . . . . .
H36 H -0.035547 0.402276 0.743283 0.036 Uiso 1 1 calc R U . . .
C13 C 0.4359(3) 0.81113(17) 0.58204(11) 0.0213(5) Uani 1 1 d . . . . .
H13 H 0.353(3) 0.8281(18) 0.5950(11) 0.019(6) Uiso 1 1 d . . . . .
C28 C 0.0105(3) 0.41042(19) 0.55239(12) 0.0313(6) Uani 1 1 d . . . . .
H28 H -0.082992 0.415961 0.542446 0.038 Uiso 1 1 calc R U . . .

loop_
_atom_site_aniso_label
_atom_site_aniso_U_11
_atom_site_aniso_U_22
_atom_site_aniso_U_33
_atom_site_aniso_U_23
_atom_site_aniso_U_13
_atom_site_aniso_U_12
Se1 0.03320(16) 0.01775(14) 0.03119(15) -0.00672(11) 0.00677(11) -0.00457(11)
Cl1 0.0523(5) 0.0401(4) 0.0458(4) -0.0031(3) 0.0139(4) -0.0129(4)
S1 0.0208(3) 0.0185(3) 0.0228(3) -0.0026(2) 0.0086(2) 0.0007(2)
S2 0.0265(4) 0.0422(4) 0.0196(3) 0.0067(3) 0.0071(3) -0.0035(3)
O1 0.0274(10) 0.0267(10) 0.0216(9) -0.0041(7) 0.0110(7) -0.0015(8)
O3 0.0254(10) 0.0541(13) 0.0304(10) 0.0166(9) 0.0021(8) -0.0002(9)
O4 0.0427(12) 0.0614(15) 0.0220(10) -0.0013(9) 0.0141(9) -0.0121(11)
O2 0.0284(10) 0.0193(9) 0.0359(10) -0.0031(8) 0.0104(8) 0.0045(8)
N1 0.0193(10) 0.0172(10) 0.0192(10) 0.0002(8) 0.0070(8) 0.0005(8)
C29 0.0294(14) 0.0239(14) 0.0246(13) 0.0009(11) 0.0036(10) -0.0015(11)
C26 0.0434(17) 0.0202(13) 0.0255(13) -0.0011(11) 0.0139(12) -0.0074(12)
C22 0.0397(17) 0.0222(14) 0.0360(15) -0.0025(12) 0.0040(12) -0.0029(13)
C33 0.0410(17) 0.0285(15) 0.0360(16) 0.0104(13) 0.0177(13) 0.0088(13)
C20 0.045(2) 0.0299(17) 0.071(2) -0.0126(16) 0.0302(18) -0.0100(15)
C14 0.0351(15) 0.0164(13) 0.0205(12) 0.0007(10) 0.0004(10) -0.0023(11)
C24 0.0241(13) 0.0181(12) 0.0173(11) 0.0035(10) 0.0049(9) -0.0044(10)
C16 0.0239(13) 0.0173(12) 0.0186(12) -0.0046(10) 0.0026(9) -0.0033(10)
C18 0.0442(17) 0.0226(14) 0.0325(15) 0.0020(12) 0.0069(12) -0.0067(13)
C31 0.0260(14) 0.0305(15) 0.0215(12) 0.0122(11) 0.0085(10) 0.0016(11)
C1 0.0190(12) 0.0166(12) 0.0178(11) -0.0006(9) 0.0042(9) 0.0007(10)
C35 0.0250(14) 0.0337(16) 0.0402(16) 0.0090(13) 0.0114(12) -0.0014(12)
C2 0.0197(13) 0.0198(13) 0.0202(12) -0.0024(10) 0.0038(9) -0.0026(10)
C15 0.0286(14) 0.0202(13) 0.0197(12) -0.0015(10) -0.0013(10) -0.0026(11)
C3 0.0171(12) 0.0209(13) 0.0182(11) -0.0009(10) 0.0050(9) -0.0002(10)
C17 0.0337(15) 0.0143(13) 0.0325(14) -0.0021(10) 0.0073(11) -0.0037(11)
C4 0.0215(13) 0.0227(13) 0.0179(12) -0.0001(10) 0.0058(9) -0.0034(10)
C19 0.062(2) 0.0298(16) 0.0421(18) -0.0028(14) 0.0234(16) -0.0141(15)
C5 0.0161(12) 0.0213(13) 0.0240(12) -0.0001(10) 0.0040(9) 0.0060(10)
C21 0.0335(17) 0.0315(17) 0.060(2) -0.0063(15) 0.0071(14) 0.0019(14)
C6 0.0192(13) 0.0267(14) 0.0255(13) 0.0029(11) 0.0070(10) 0.0004(11)
C23 0.0274(15) 0.0224(14) 0.0431(17) 0.0015(12) 0.0154(13) 0.0025(12)
C7 0.0193(13) 0.0262(14) 0.0356(15) -0.0004(12) 0.0062(11) -0.0017(11)
C25 0.0269(14) 0.0178(12) 0.0231(12) 0.0012(10) 0.0091(10) -0.0039(10)
C8 0.0181(13) 0.0277(14) 0.0283(13) -0.0032(11) 0.0006(10) 0.0062(11)
C27 0.0443(18) 0.0274(15) 0.0220(13) -0.0013(11) 0.0010(12) -0.0152(13)
C9 0.0262(14) 0.0277(14) 0.0229(13) 0.0051(11) 0.0033(10) 0.0074(11)
C30 0.0239(13) 0.0260(14) 0.0215(12) -0.0016(10) 0.0073(10) -0.0025(11)
C10 0.0240(13) 0.0199(13) 0.0314(14) 0.0055(11) 0.0056(11) 0.0028(11)
C32 0.0267(15) 0.0341(16) 0.0333(15) 0.0107(13) 0.0100(11) 0.0049(13)
C11 0.0310(16) 0.0409(17) 0.0349(16) -0.0058(13) 0.0024(12) -0.0026(13)
C34 0.0375(16) 0.0261(15) 0.0279(14) 0.0096(11) 0.0104(11) -0.0046(12)
C12 0.0204(12) 0.0183(12) 0.0166(11) -0.0039(9) 0.0032(9) -0.0027(10)
C36 0.0286(15) 0.0301(15) 0.0331(15) 0.0071(12) 0.0132(11) 0.0027(12)
C13 0.0243(14) 0.0152(12) 0.0242(13) -0.0035(10) 0.0040(10) -0.0048(10)
C28 0.0298(15) 0.0313(16) 0.0302(14) 0.0039(12) -0.0019(11) -0.0085(12)

loop_
_atom_type_symbol
_atom_type_description
_atom_type_scat_dispersion_real
_atom_type_scat_dispersion_imag
_atom_type_scat_source
C C 0.0033 0.0016 'International Tables Vol C Tables 4.2.6.8 and 6.1.1.4'
H H 0.0000 0.0000 'International Tables Vol C Tables 4.2.6.8 and 6.1.1.4'
Cl Cl 0.1484 0.1585 'International Tables Vol C Tables 4.2.6.8 and 6.1.1.4'
N N 0.0061 0.0033 'International Tables Vol C Tables 4.2.6.8 and 6.1.1.4'
O O 0.0106 0.0060 'International Tables Vol C Tables 4.2.6.8 and 6.1.1.4'
S S 0.1246 0.1234 'International Tables Vol C Tables 4.2.6.8 and 6.1.1.4'
Se Se -0.0929 2.2259 'International Tables Vol C Tables 4.2.6.8 and 6.1.1.4'

loop_
_geom_angle_atom_site_label_1
_geom_angle_atom_site_label_2
_geom_angle_atom_site_label_3
_geom_angle
_geom_angle_site_symmetry_1
_geom_angle_site_symmetry_3
_geom_angle_publ_flag
C17 Se1 C13 103.25(11) . . ?
O1 S1 O2 120.16(10) . . ?
O1 S1 N1 108.46(10) . . ?
O1 S1 C5 107.93(11) . . ?
O2 S1 N1 105.84(10) . . ?
O2 S1 C5 106.28(11) . . ?
N1 S1 C5 107.58(10) . . ?
O3 S2 O4 118.61(12) . . ?
O3 S2 C31 107.63(13) . . ?
O3 S2 C30 109.48(12) . . ?
O4 S2 C31 109.07(12) . . ?
O4 S2 C30 105.33(12) . . ?
C31 S2 C30 106.07(12) . . ?
C1 N1 S1 127.06(15) . . ?
C4 N1 S1 117.19(16) . . ?
C4 N1 C1 111.63(17) . . ?
C24 C29 H29 119.3 . . ?
C28 C29 H29 119.3 . . ?
C28 C29 C24 121.3(3) . . ?
C25 C26 H26 119.8 . . ?
C27 C26 H26 119.8 . . ?
C27 C26 C25 120.5(2) . . ?
C17 C22 H22 119.7 . . ?
C17 C22 C21 120.5(3) . . ?
C21 C22 H22 119.7 . . ?
C32 C33 H33 120.3 . . ?
C32 C33 C34 119.3(3) . . ?
C34 C33 H33 120.3 . . ?
C19 C20 H20 120.0 . . ?
C21 C20 H20 120.0 . . ?
C21 C20 C19 120.1(3) . . ?
H14A C14 H14B 108.2 . . ?
C15 C14 H14A 109.7 . . ?
C15 C14 H14B 109.7 . . ?
C13 C14 H14A 109.7 . . ?
C13 C14 H14B 109.7 . . ?
C13 C14 C15 109.9(2) . . ?
C29 C24 C3 119.0(2) . . ?
C25 C24 C29 118.2(2) . . ?
C25 C24 C3 122.8(2) . . ?
H16A C16 H16B 107.8 . . ?
C1 C16 H16A 109.1 . . ?
C1 C16 H16B 109.1 . . ?
C15 C16 H16A 109.1 . . ?
C15 C16 H16B 109.1 . . ?
C15 C16 C1 112.66(19) . . ?
C17 C18 H18 120.4 . . ?
C19 C18 H18 120.4 . . ?
C19 C18 C17 119.3(3) . . ?
C32 C31 S2 118.5(2) . . ?
C32 C31 C36 120.6(3) . . ?
C36 C31 S2 120.8(2) . . ?
N1 C1 C16 108.76(18) . . ?
N1 C1 C2 100.11(17) . . ?
N1 C1 C12 111.27(19) . . ?
C2 C1 C16 112.02(19) . . ?
C2 C1 C12 113.60(19) . . ?
C12 C1 C16 110.59(18) . . ?
C34 C35 H35 120.7 . . ?
C36 C35 H35 120.7 . . ?
C36 C35 C34 118.6(3) . . ?
C3 C2 C1 109.83(19) . . ?
C23 C2 C1 126.5(2) . . ?
C23 C2 C3 123.6(2) . . ?
C14 C15 H15A 109.4 . . ?
C14 C15 H15B 109.4 . . ?
C16 C15 C14 111.2(2) . . ?
C16 C15 H15A 109.4 . . ?
C16 C15 H15B 109.4 . . ?
H15A C15 H15B 108.0 . . ?
C24 C3 C2 108.86(19) . . ?
C24 C3 C30 112.39(19) . . ?
C2 C3 C30 110.24(19) . . ?
C4 C3 C24 114.14(19) . . ?
C4 C3 C2 100.07(18) . . ?
C4 C3 C30 110.44(19) . . ?
C22 C17 Se1 119.3(2) . . ?
C22 C17 C18 119.7(3) . . ?
C18 C17 Se1 120.6(2) . . ?
N1 C4 C3 103.35(18) . . ?
N1 C4 H4A 111.1 . . ?
N1 C4 H4B 111.1 . . ?
C3 C4 H4A 111.1 . . ?
C3 C4 H4B 111.1 . . ?
H4A C4 H4B 109.1 . . ?
C20 C19 C18 120.6(3) . . ?
C20 C19 H19 119.7 . . ?
C18 C19 H19 119.7 . . ?
C6 C5 S1 120.89(19) . . ?
C6 C5 C10 120.3(2) . . ?
C10 C5 S1 118.8(2) . . ?
C22 C21 H21 120.1 . . ?
C20 C21 C22 119.8(3) . . ?
C20 C21 H21 120.1 . . ?
C5 C6 H6 120.3 . . ?
C5 C6 C7 119.4(2) . . ?
C7 C6 H6 120.3 . . ?
C2 C23 H23A 121.5(16) . . ?
C2 C23 H23B 122.6(18) . . ?
H23A C23 H23B 116(2) . . ?
C6 C7 H7 119.4 . . ?
C6 C7 C8 121.2(2) . . ?
C8 C7 H7 119.4 . . ?
C26 C25 C24 120.5(2) . . ?
C26 C25 H25 119.7 . . ?
C24 C25 H25 119.7 . . ?
C7 C8 C11 122.1(2) . . ?
C9 C8 C7 118.1(2) . . ?
C9 C8 C11 119.7(2) . . ?
C26 C27 H27 120.1 . . ?
C26 C27 C28 119.8(3) . . ?
C28 C27 H27 120.1 . . ?
C8 C9 H9 119.1 . . ?
C10 C9 C8 121.8(2) . . ?
C10 C9 H9 119.1 . . ?
S2 C30 H30A 107.6 . . ?
S2 C30 H30B 107.6 . . ?
C3 C30 S2 118.72(18) . . ?
C3 C30 H30A 107.6 . . ?
C3 C30 H30B 107.6 . . ?
H30A C30 H30B 107.1 . . ?
C5 C10 H10 120.4 . . ?
C9 C10 C5 119.1(2) . . ?
C9 C10 H10 120.4 . . ?
C33 C32 C31 120.0(3) . . ?
C33 C32 H32 120.0 . . ?
C31 C32 H32 120.0 . . ?
C8 C11 H11A 109.5 . . ?
C8 C11 H11B 109.5 . . ?
C8 C11 H11C 109.5 . . ?
H11A C11 H11B 109.5 . . ?
H11A C11 H11C 109.5 . . ?
H11B C11 H11C 109.5 . . ?
C33 C34 Cl1 118.3(2) . . ?
C33 C34 C35 121.7(3) . . ?
C35 C34 Cl1 120.0(2) . . ?
C1 C12 H12A 108.7 . . ?
C1 C12 H12B 108.7 . . ?
H12A C12 H12B 107.6 . . ?
C13 C12 C1 114.08(19) . . ?
C13 C12 H12A 108.7 . . ?
C13 C12 H12B 108.7 . . ?
C31 C36 H36 120.2 . . ?
C35 C36 C31 119.7(3) . . ?
C35 C36 H36 120.2 . . ?
Se1 C13 H13 100.3(15) . . ?
C14 C13 Se1 114.52(17) . . ?
C14 C13 C12 111.9(2) . . ?
C14 C13 H13 107.7(14) . . ?
C12 C13 Se1 110.66(16) . . ?
C12 C13 H13 111.1(15) . . ?
C29 C28 H28 120.1 . . ?
C27 C28 C29 119.7(3) . . ?
C27 C28 H28 120.1 . . ?

loop_
_geom_bond_atom_site_label_1
_geom_bond_atom_site_label_2
_geom_bond_distance
_geom_bond_site_symmetry_2
_geom_bond_publ_flag
Se1 C17 1.926(3) . ?
Se1 C13 1.968(2) . ?
Cl1 C34 1.740(3) . ?
S1 O1 1.4317(17) . ?
S1 O2 1.4318(18) . ?
S1 N1 1.632(2) . ?
S1 C5 1.766(3) . ?
S2 O3 1.441(2) . ?
S2 O4 1.4411(19) . ?
S2 C31 1.758(3) . ?
S2 C30 1.792(3) . ?
N1 C1 1.508(3) . ?
N1 C4 1.467(3) . ?
C29 H29 0.9500 . ?
C29 C24 1.393(4) . ?
C29 C28 1.385(4) . ?
C26 H26 0.9500 . ?
C26 C25 1.390(4) . ?
C26 C27 1.378(4) . ?
C22 H22 0.9500 . ?
C22 C17 1.381(4) . ?
C22 C21 1.390(4) . ?
C33 H33 0.9500 . ?
C33 C32 1.369(4) . ?
C33 C34 1.379(4) . ?
C20 H20 0.9500 . ?
C20 C19 1.382(5) . ?
C20 C21 1.376(5) . ?
C14 H14A 0.9900 . ?
C14 H14B 0.9900 . ?
C14 C15 1.528(3) . ?
C14 C13 1.520(3) . ?
C24 C3 1.533(3) . ?
C24 C25 1.391(3) . ?
C16 H16A 0.9900 . ?
C16 H16B 0.9900 . ?
C16 C1 1.544(3) . ?
C16 C15 1.524(3) . ?
C18 H18 0.9500 . ?
C18 C17 1.396(4) . ?
C18 C19 1.388(4) . ?
C31 C32 1.381(4) . ?
C31 C36 1.389(4) . ?
C1 C2 1.538(3) . ?
C1 C12 1.543(3) . ?
C35 H35 0.9500 . ?
C35 C34 1.385(4) . ?
C35 C36 1.384(4) . ?
C2 C3 1.533(3) . ?
C2 C23 1.319(4) . ?
C15 H15A 0.9900 . ?
C15 H15B 0.9900 . ?
C3 C4 1.525(3) . ?
C3 C30 1.544(3) . ?
C4 H4A 0.9900 . ?
C4 H4B 0.9900 . ?
C19 H19 0.9500 . ?
C5 C6 1.388(3) . ?
C5 C10 1.392(3) . ?
C21 H21 0.9500 . ?
C6 H6 0.9500 . ?
C6 C7 1.388(4) . ?
C23 H23A 0.97(3) . ?
C23 H23B 0.92(3) . ?
C7 H7 0.9500 . ?
C7 C8 1.392(4) . ?
C25 H25 0.9500 . ?
C8 C9 1.387(4) . ?
C8 C11 1.502(4) . ?
C27 H27 0.9500 . ?
C27 C28 1.385(4) . ?
C9 H9 0.9500 . ?
C9 C10 1.382(4) . ?
C30 H30A 0.9900 . ?
C30 H30B 0.9900 . ?
C10 H10 0.9500 . ?
C32 H32 0.9500 . ?
C11 H11A 0.9800 . ?
C11 H11B 0.9800 . ?
C11 H11C 0.9800 . ?
C12 H12A 0.9900 . ?
C12 H12B 0.9900 . ?
C12 C13 1.520(3) . ?
C36 H36 0.9500 . ?
C13 H13 0.98(3) . ?
C28 H28 0.9500 . ?

loop_
_geom_torsion_atom_site_label_1
_geom_torsion_atom_site_label_2
_geom_torsion_atom_site_label_3
_geom_torsion_atom_site_label_4
_geom_torsion
_geom_torsion_site_symmetry_1
_geom_torsion_site_symmetry_2
_geom_torsion_site_symmetry_3
_geom_torsion_site_symmetry_4
_geom_torsion_publ_flag
S1 N1 C1 C16 73.8(2) . . . . ?
S1 N1 C1 C2 -168.64(16) . . . . ?
S1 N1 C1 C12 -48.3(2) . . . . ?
S1 N1 C4 C3 -168.17(15) . . . . ?
S1 C5 C6 C7 177.07(19) . . . . ?
S1 C5 C10 C9 -175.79(19) . . . . ?
S2 C31 C32 C33 -174.7(2) . . . . ?
S2 C31 C36 C35 174.7(2) . . . . ?
O1 S1 N1 C1 -28.4(2) . . . . ?
O1 S1 N1 C4 176.46(16) . . . . ?
O1 S1 C5 C6 9.2(2) . . . . ?
O1 S1 C5 C10 -172.79(19) . . . . ?
O3 S2 C31 C32 -15.1(2) . . . . ?
O3 S2 C31 C36 168.25(19) . . . . ?
O3 S2 C30 C3 44.5(2) . . . . ?
O4 S2 C31 C32 -145.0(2) . . . . ?
O4 S2 C31 C36 38.3(2) . . . . ?
O4 S2 C30 C3 173.12(19) . . . . ?
O2 S1 N1 C1 -158.62(18) . . . . ?
O2 S1 N1 C4 46.26(19) . . . . ?
O2 S1 C5 C6 139.3(2) . . . . ?
O2 S1 C5 C10 -42.6(2) . . . . ?
N1 S1 C5 C6 -107.7(2) . . . . ?
N1 S1 C5 C10 70.4(2) . . . . ?
N1 C1 C2 C3 -13.2(2) . . . . ?
N1 C1 C2 C23 166.5(3) . . . . ?
N1 C1 C12 C13 169.54(18) . . . . ?
C29 C24 C3 C2 -72.2(3) . . . . ?
C29 C24 C3 C4 176.9(2) . . . . ?
C29 C24 C3 C30 50.2(3) . . . . ?
C29 C24 C25 C26 -1.4(4) . . . . ?
C26 C27 C28 C29 0.2(4) . . . . ?
C24 C29 C28 C27 -1.7(4) . . . . ?
C24 C3 C4 N1 78.3(2) . . . . ?
C24 C3 C30 S2 70.7(2) . . . . ?
C16 C1 C2 C3 102.0(2) . . . . ?
C16 C1 C2 C23 -78.3(3) . . . . ?
C16 C1 C12 C13 48.5(3) . . . . ?
C31 S2 C30 C3 -71.3(2) . . . . ?
C1 N1 C4 C3 33.0(2) . . . . ?
C1 C16 C15 C14 56.4(3) . . . . ?
C1 C2 C3 C24 -87.9(2) . . . . ?
C1 C2 C3 C4 32.1(2) . . . . ?
C1 C2 C3 C30 148.38(19) . . . . ?
C1 C12 C13 Se1 178.24(15) . . . . ?
C1 C12 C13 C14 -52.7(3) . . . . ?
C2 C1 C12 C13 -78.4(2) . . . . ?
C2 C3 C4 N1 -37.8(2) . . . . ?
C2 C3 C30 S2 -167.69(17) . . . . ?
C15 C14 C13 Se1 -176.55(17) . . . . ?
C15 C14 C13 C12 56.5(3) . . . . ?
C15 C16 C1 N1 -172.68(19) . . . . ?
C15 C16 C1 C2 77.6(3) . . . . ?
C15 C16 C1 C12 -50.2(3) . . . . ?
C3 C24 C25 C26 -179.1(2) . . . . ?
C17 C22 C21 C20 0.1(4) . . . . ?
C17 C18 C19 C20 -0.8(4) . . . . ?
C4 N1 C1 C16 -129.9(2) . . . . ?
C4 N1 C1 C2 -12.4(2) . . . . ?
C4 N1 C1 C12 108.0(2) . . . . ?
C4 C3 C30 S2 -58.0(3) . . . . ?
C19 C20 C21 C22 0.2(5) . . . . ?
C19 C18 C17 Se1 173.8(2) . . . . ?
C19 C18 C17 C22 1.1(4) . . . . ?
C5 S1 N1 C1 88.1(2) . . . . ?
C5 S1 N1 C4 -67.04(19) . . . . ?
C5 C6 C7 C8 -1.0(4) . . . . ?
C21 C22 C17 Se1 -173.6(2) . . . . ?
C21 C22 C17 C18 -0.8(4) . . . . ?
C21 C20 C19 C18 0.1(5) . . . . ?
C6 C5 C10 C9 2.3(4) . . . . ?
C6 C7 C8 C9 1.5(4) . . . . ?
C6 C7 C8 C11 -178.7(2) . . . . ?
C23 C2 C3 C24 92.4(3) . . . . ?
C23 C2 C3 C4 -147.6(3) . . . . ?
C23 C2 C3 C30 -31.3(3) . . . . ?
C7 C8 C9 C10 -0.1(4) . . . . ?
C25 C26 C27 C28 0.6(4) . . . . ?
C25 C24 C3 C2 105.5(3) . . . . ?
C25 C24 C3 C4 -5.3(3) . . . . ?
C25 C24 C3 C30 -132.1(2) . . . . ?
C8 C9 C10 C5 -1.7(4) . . . . ?
C27 C26 C25 C24 0.0(4) . . . . ?
C30 S2 C31 C32 102.0(2) . . . . ?
C30 S2 C31 C36 -74.6(2) . . . . ?
C30 C3 C4 N1 -153.94(19) . . . . ?
C10 C5 C6 C7 -0.9(4) . . . . ?
C32 C33 C34 Cl1 176.3(2) . . . . ?
C32 C33 C34 C35 -1.9(4) . . . . ?
C32 C31 C36 C35 -1.9(4) . . . . ?
C11 C8 C9 C10 -179.9(2) . . . . ?
C34 C33 C32 C31 -0.1(4) . . . . ?
C34 C35 C36 C31 0.0(4) . . . . ?
C12 C1 C2 C3 -131.8(2) . . . . ?
C12 C1 C2 C23 47.9(3) . . . . ?
C36 C31 C32 C33 2.0(4) . . . . ?
C36 C35 C34 Cl1 -176.2(2) . . . . ?
C36 C35 C34 C33 2.0(4) . . . . ?
C13 C14 C15 C16 -58.5(3) . . . . ?
C28 C29 C24 C3 -179.9(2) . . . . ?
C28 C29 C24 C25 2.2(4) . . . . ?
